data_4076788
loop_
_publ_author_name
'Beringhelli, Tiziana'
'D'Alfonso, Giuseppe'
'Garavaglia, Maria Grazia'
'Panigati, Monica'
'Mercandelli, Pierluigi'
'Sironi, Angelo'

_publ_section_title
;
 Synthesis, Solid-State Structure and Solution Behavior of Hydrido-Bridged
 Adducts between the Group 11 [M(PPh3)]+Cations and the Triangular Cluster
 Anion [Re3(\m-H)4(CO)9(PPh3)]-
;
_journal_issue 13
_journal_name_full Organometallics
_journal_page_first 2705
_journal_paper_doi 10.1021/om0200252
_journal_volume 21
_journal_year 2002
_chemical_formula_moiety 'C45 H34 Cu O9 P2 Re3'
_chemical_formula_sum 'C45 H34 Cu O9 P2 Re3'
_chemical_formula_weight 1402.80
_chemical_melting_point ?
_chemical_name_systematic
;
 nonacarbonyltri-\m-hydrido-\m~3~-hydrido(triphenylphosphine)
 [(triphenylphosphine)silver]trirhenium
;
_space_group_IT_number 19
_symmetry_cell_setting orthorhombic
_symmetry_Int_Tables_number 19
_symmetry_space_group_name_Hall 'P 2ac 2ab'
_symmetry_space_group_name_H-M 'P 21 21 21'
_atom_sites_solution_hydrogens geom
_atom_sites_solution_primary direct
_atom_sites_solution_secondary difmap
_cell_angle_alpha 90
_cell_angle_beta 90
_cell_angle_gamma 90
_cell_formula_units_Z 4
_cell_length_a 13.659(3)
_cell_length_b 18.135(5)
_cell_length_c 18.529(5)
_cell_measurement_reflns_used 7270
_cell_measurement_temperature 293(2)
_cell_measurement_theta_max 21.16
_cell_measurement_theta_min 2.16
_cell_volume 4590(2)
_computing_structure_refinement
;
 Sheldrick, G. M. SHELX97: program for crystal structure refinement;
 University of G\"ottingen: G\"ottingen, 1996.
;
_computing_structure_solution
;
 SIR97: Altomare, A.; Burla, M. C.; Camalli, M.; Cascarano, G. L.;
 Giacovazzo, C.; Guagliardi, A.; Moliterni, A. G. G.; Polidori, G.;
 Spagna, R. J. Appl. Crystallogr. 1999, 32, 115.
;
_diffrn_ambient_temperature 293(2)
_diffrn_measured_fraction_theta_full 0.998
_diffrn_measured_fraction_theta_max 0.998
_diffrn_measurement_details
;
 Unit cell parameters were initially obtained from 100 reflections
 (5\% < \q < 20\%) taken from 45 frames collected in three different
 \w regions.
 A full sphere of reciprocal space was scanned by 0.3\% \w steps,
 collecting 1800 frames each at 40 s exposure.
 The detector was kept at 3.88(2) cm from the sample.
 Intensity decay was monitored by recollecting the initial 100 frames
 at the end of data collection and analyzing the duplicate reflections.
;
_diffrn_measurement_device_type 'Siemens SMART'
_diffrn_measurement_method '\w scans'
_diffrn_radiation_type MoK\a
_diffrn_radiation_wavelength 0.71073
_diffrn_reflns_av_R_equivalents 0.0679
_diffrn_reflns_av_sigmaI/netI 0.0514
_diffrn_reflns_limit_h_max 16
_diffrn_reflns_limit_h_min -16
_diffrn_reflns_limit_k_max 21
_diffrn_reflns_limit_k_min -21
_diffrn_reflns_limit_l_max 22
_diffrn_reflns_limit_l_min -22
_diffrn_reflns_number 40310
_diffrn_reflns_theta_full 25.05
_diffrn_reflns_theta_max 25.05
_diffrn_reflns_theta_min 1.57
_diffrn_standards_decay_% 0
_exptl_absorpt_coefficient_mu 8.465
_exptl_absorpt_correction_T_max 1.000
_exptl_absorpt_correction_T_min 0.712
_exptl_absorpt_correction_type empirical
_exptl_absorpt_process_details
;
 Sheldrick, G. M. SADABS: program for empirical absorption correction;
 University of G\"ottingen: G\"ottingen, 1996.
 20104 symmetry equivalent reflection intensities.
 Average redundancy: 4.99.
;
_exptl_crystal_colour orange
_exptl_crystal_density_diffrn 2.030
_exptl_crystal_density_method 'not measured'
_exptl_crystal_description prism
_exptl_crystal_F_000 2640
_exptl_crystal_size_max 0.34
_exptl_crystal_size_mid 0.32
_exptl_crystal_size_min 0.26
_refine_diff_density_max 0.489
_refine_diff_density_min -0.705
_refine_diff_density_rms 0.113
_refine_ls_abs_structure_details
;
 Flack, H. D. Acta Crystallogr. 1983, A39, 876.
;
_refine_ls_abs_structure_Flack 0.007(9)
_refine_ls_extinction_method none
_refine_ls_goodness_of_fit_ref 1.048
_refine_ls_hydrogen_treatment mixed
_refine_ls_matrix_type full
_refine_ls_number_parameters 542
_refine_ls_number_reflns 8096
_refine_ls_number_restraints 0
_refine_ls_R_factor_all 0.0503
_refine_ls_R_factor_gt 0.0315
_refine_ls_shift/su_max 0.001
_refine_ls_shift/su_mean 0.000
_refine_ls_structure_factor_coef Fsqd
_refine_ls_weighting_details
;
 w=1/[\s^2^(Fo^2^)+(0.0250P)^2^] where P=(Fo^2^+2Fc^2^)/3
;
_refine_ls_weighting_scheme calc
_refine_ls_wR_factor_gt 0.0603
_refine_ls_wR_factor_ref 0.0664
_reflns_number_gt 6648
_reflns_number_total 8096
_reflns_threshold_expression 'I > 2\s(I)'
_cod_data_source_file om0200252.cif
_cod_data_source_block 4-orthorhombic
_cod_depositor_comments
;
The following automatic conversions were performed:

'_chemical_melting_point' value 'not measured' was changed to '?' -
the value is undefined or not given.

Automatic conversion script
Id: cif_fix_values 1715 2011-07-08 13:25:40Z adriana 
;
_cod_original_sg_symbol_H-M P212121
_cod_database_code 4076788

loop_
_symmetry_equiv_pos_as_xyz
'x, y, z'
'-x+1/2, -y, z+1/2'
'x+1/2, -y+1/2, -z'
'-x, y+1/2, -z+1/2'

loop_
_atom_site_label
_atom_site_type_symbol
_atom_site_fract_x
_atom_site_fract_y
_atom_site_fract_z
_atom_site_U_iso_or_equiv
_atom_site_adp_type
_atom_site_occupancy
_atom_site_symmetry_multiplicity
_atom_site_calc_flag
_atom_site_refinement_flags
Re1 Re 0.28920(3) 0.09105(2) 0.27918(2) 0.05004(11) Uani 1 1 d .
Re2 Re 0.31349(3) 0.19705(2) 0.168857(18) 0.04834(10) Uani 1 1 d .
Re3 Re 0.44734(2) 0.21883(2) 0.307628(19) 0.04420(10) Uani 1 1 d .
Cu1 Cu 0.12859(9) 0.15215(7) 0.20650(7) 0.0595(3) Uani 1 1 d .
H1 H 0.3616 0.1056 0.1960 0.055(12) Uiso 1 1 calc .
H2 H 0.2415 0.1826 0.2524 0.055(12) Uiso 1 1 calc .
H3 H 0.3603 0.1494 0.3417 0.055(12) Uiso 1 1 calc .
H4 H 0.3663 0.2590 0.2381 0.055(12) Uiso 1 1 calc .
P1 P 0.34373(15) 0.29095(13) 0.39139(11) 0.0410(5) Uani 1 1 d .
P2 P -0.02727(17) 0.13966(13) 0.17608(13) 0.0476(6) Uani 1 1 d .
C11 C 0.2131(8) 0.0185(5) 0.2299(6) 0.068(3) Uani 1 1 d .
C12 C 0.2106(8) 0.0767(5) 0.3641(6) 0.062(3) Uani 1 1 d .
C13 C 0.3746(10) 0.0137(7) 0.3107(7) 0.100(4) Uani 1 1 d .
C21 C 0.2515(8) 0.1428(7) 0.0928(6) 0.079(4) Uani 1 1 d .
C22 C 0.2557(7) 0.2868(7) 0.1357(5) 0.063(3) Uani 1 1 d .
C23 C 0.4218(8) 0.2170(6) 0.1059(5) 0.071(3) Uani 1 1 d .
C31 C 0.5255(6) 0.1955(5) 0.3897(5) 0.052(2) Uani 1 1 d .
C32 C 0.5325(7) 0.3006(7) 0.2836(5) 0.066(3) Uani 1 1 d .
C33 C 0.5282(8) 0.1579(7) 0.2482(6) 0.075(3) Uani 1 1 d .
O11 O 0.1685(7) -0.0288(4) 0.2028(5) 0.110(3) Uani 1 1 d .
O12 O 0.1635(6) 0.0665(5) 0.4153(4) 0.095(3) Uani 1 1 d .
O13 O 0.4297(8) -0.0277(5) 0.3306(6) 0.157(5) Uani 1 1 d .
O21 O 0.2198(7) 0.1091(6) 0.0469(4) 0.126(4) Uani 1 1 d .
O22 O 0.2187(6) 0.3404(5) 0.1126(4) 0.085(2) Uani 1 1 d .
O23 O 0.4903(6) 0.2284(5) 0.0705(4) 0.092(3) Uani 1 1 d .
O31 O 0.5708(5) 0.1817(5) 0.4398(4) 0.084(2) Uani 1 1 d .
O32 O 0.5822(6) 0.3477(5) 0.2680(4) 0.093(3) Uani 1 1 d .
O33 O 0.5839(6) 0.1220(5) 0.2146(5) 0.112(3) Uani 1 1 d .
C41 C 0.2179(5) 0.3039(5) 0.3613(4) 0.0409(19) Uani 1 1 d .
C42 C 0.1400(6) 0.2676(5) 0.3939(4) 0.048(2) Uani 1 1 d .
H42 H 0.1508 0.2386 0.4345 0.058 Uiso 1 1 calc R
C43 C 0.0456(7) 0.2744(5) 0.3660(5) 0.060(3) Uani 1 1 d .
H43 H -0.0059 0.2486 0.3870 0.071 Uiso 1 1 calc R
C44 C 0.0288(6) 0.3190(5) 0.3078(5) 0.059(3) Uani 1 1 d .
H44 H -0.0345 0.3239 0.2899 0.071 Uiso 1 1 calc R
C45 C 0.1047(7) 0.3570(5) 0.2750(5) 0.059(3) Uani 1 1 d .
H45 H 0.0924 0.3880 0.2362 0.071 Uiso 1 1 calc R
C46 C 0.1998(6) 0.3481(4) 0.3010(5) 0.050(2) Uani 1 1 d .
H46 H 0.2516 0.3718 0.2780 0.060 Uiso 1 1 calc R
C47 C 0.3871(7) 0.3849(5) 0.4106(5) 0.049(2) Uani 1 1 d .
C48 C 0.3251(9) 0.4446(5) 0.4168(5) 0.069(3) Uani 1 1 d .
H48 H 0.2579 0.4383 0.4113 0.083 Uiso 1 1 calc R
C49 C 0.3640(11) 0.5160(6) 0.4318(6) 0.096(5) Uani 1 1 d .
H49 H 0.3231 0.5569 0.4346 0.116 Uiso 1 1 calc R
C50 C 0.4617(13) 0.5228(8) 0.4418(7) 0.113(6) Uani 1 1 d .
H50 H 0.4877 0.5692 0.4515 0.135 Uiso 1 1 calc R
C51 C 0.5235(10) 0.4636(8) 0.4382(6) 0.084(4) Uani 1 1 d .
H51 H 0.5901 0.4698 0.4464 0.101 Uiso 1 1 calc R
C52 C 0.4868(7) 0.3950(6) 0.4224(5) 0.069(3) Uani 1 1 d .
H52 H 0.5290 0.3548 0.4197 0.083 Uiso 1 1 calc R
C53 C 0.3274(6) 0.2517(5) 0.4827(4) 0.041(2) Uani 1 1 d .
C54 C 0.3015(6) 0.2965(6) 0.5400(4) 0.054(2) Uani 1 1 d .
H54 H 0.2960 0.3471 0.5329 0.064 Uiso 1 1 calc R
C55 C 0.2837(7) 0.2677(6) 0.6069(5) 0.064(3) Uani 1 1 d .
H55 H 0.2698 0.2991 0.6453 0.077 Uiso 1 1 calc R
C56 C 0.2861(7) 0.1932(6) 0.6178(5) 0.066(3) Uani 1 1 d .
H56 H 0.2692 0.1739 0.6626 0.079 Uiso 1 1 calc R
C57 C 0.3141(8) 0.1455(6) 0.5612(5) 0.067(3) Uani 1 1 d .
H57 H 0.3181 0.0949 0.5687 0.081 Uiso 1 1 calc R
C58 C 0.3357(7) 0.1760(5) 0.4937(5) 0.055(2) Uani 1 1 d .
H58 H 0.3557 0.1456 0.4560 0.066 Uiso 1 1 calc R
C59 C -0.0475(7) 0.0839(5) 0.0965(5) 0.049(2) Uani 1 1 d .
C60 C -0.0351(7) 0.0068(5) 0.0997(5) 0.058(3) Uani 1 1 d .
H60 H -0.0209 -0.0158 0.1435 0.070 Uiso 1 1 calc R
C61 C -0.0440(8) -0.0343(5) 0.0390(6) 0.063(3) Uani 1 1 d .
H61 H -0.0349 -0.0850 0.0420 0.076 Uiso 1 1 calc R
C62 C -0.0659(8) -0.0039(6) -0.0262(6) 0.074(3) Uani 1 1 d .
H62 H -0.0730 -0.0335 -0.0669 0.089 Uiso 1 1 calc R
C63 C -0.0769(10) 0.0691(7) -0.0310(6) 0.097(4) Uani 1 1 d .
H63 H -0.0910 0.0898 -0.0757 0.117 Uiso 1 1 calc R
C64 C -0.0678(8) 0.1163(6) 0.0301(5) 0.070(3) Uani 1 1 d .
H64 H -0.0752 0.1670 0.0258 0.084 Uiso 1 1 calc R
C65 C -0.0874(7) 0.2263(5) 0.1553(5) 0.052(2) Uani 1 1 d .
C66 C -0.0309(8) 0.2821(6) 0.1284(6) 0.070(3) Uani 1 1 d .
H66 H 0.0361 0.2751 0.1225 0.084 Uiso 1 1 calc R
C67 C -0.0732(13) 0.3500(7) 0.1096(7) 0.101(5) Uani 1 1 d .
H67 H -0.0347 0.3874 0.0905 0.121 Uiso 1 1 calc R
C68 C -0.1695(14) 0.3606(7) 0.1195(7) 0.102(5) Uani 1 1 d .
H68 H -0.1985 0.4049 0.1059 0.123 Uiso 1 1 calc R
C69 C -0.2256(12) 0.3047(8) 0.1500(7) 0.121(6) Uani 1 1 d .
H69 H -0.2918 0.3128 0.1584 0.145 Uiso 1 1 calc R
C70 C -0.1863(9) 0.2395(7) 0.1676(7) 0.096(4) Uani 1 1 d .
H70 H -0.2252 0.2030 0.1881 0.115 Uiso 1 1 calc R
C71 C -0.0961(6) 0.0925(5) 0.2468(4) 0.045(2) Uani 1 1 d .
C72 C -0.0500(7) 0.0857(5) 0.3140(5) 0.060(2) Uani 1 1 d .
H72 H 0.0121 0.1054 0.3209 0.073 Uiso 1 1 calc R
C73 C -0.0971(9) 0.0495(6) 0.3703(6) 0.075(3) Uani 1 1 d .
H73 H -0.0662 0.0447 0.4147 0.090 Uiso 1 1 calc R
C74 C -0.1907(10) 0.0204(6) 0.3602(6) 0.077(3) Uani 1 1 d .
H74 H -0.2223 -0.0042 0.3976 0.092 Uiso 1 1 calc R
C75 C -0.2355(8) 0.0284(5) 0.2945(6) 0.071(3) Uani 1 1 d .
H75 H -0.2987 0.0105 0.2880 0.086 Uiso 1 1 calc R
C76 C -0.1882(7) 0.0627(5) 0.2380(5) 0.058(2) Uani 1 1 d .
H76 H -0.2189 0.0657 0.1933 0.070 Uiso 1 1 calc R

loop_
_atom_site_aniso_label
_atom_site_aniso_U_11
_atom_site_aniso_U_22
_atom_site_aniso_U_33
_atom_site_aniso_U_23
_atom_site_aniso_U_13
_atom_site_aniso_U_12
Re1 0.0663(3) 0.0391(2) 0.0447(2) -0.00315(17) -0.01013(18) 0.00095(19)
Re2 0.0520(2) 0.0556(2) 0.03744(19) -0.00048(17) 0.00216(16) 0.00244(19)
Re3 0.03933(18) 0.0518(2) 0.04146(19) 0.00131(17) 0.00067(15) 0.00326(17)
Cu1 0.0552(7) 0.0659(8) 0.0575(8) 0.0021(6) -0.0060(6) -0.0089(6)
P1 0.0417(12) 0.0426(13) 0.0387(12) 0.0004(11) -0.0012(9) -0.0030(10)
P2 0.0531(14) 0.0491(14) 0.0407(14) 0.0005(11) -0.0039(11) -0.0028(11)
C11 0.089(8) 0.049(6) 0.066(7) 0.006(5) -0.021(6) -0.002(6)
C12 0.076(7) 0.044(6) 0.067(7) 0.004(5) -0.015(6) -0.012(5)
C13 0.147(12) 0.071(8) 0.082(9) -0.025(7) -0.058(9) 0.013(8)
C21 0.083(8) 0.113(10) 0.040(6) -0.002(6) -0.002(6) -0.009(7)
C22 0.056(6) 0.089(8) 0.044(5) 0.013(6) 0.006(4) -0.008(6)
C23 0.089(8) 0.078(8) 0.045(6) 0.006(6) -0.003(6) 0.010(7)
C31 0.048(5) 0.055(6) 0.055(6) 0.009(5) 0.010(5) -0.010(5)
C32 0.065(6) 0.090(8) 0.042(5) 0.014(6) 0.008(5) 0.008(6)
C33 0.064(8) 0.096(9) 0.063(7) -0.008(6) -0.009(6) -0.002(7)
O11 0.150(8) 0.069(5) 0.112(7) -0.021(5) -0.065(7) -0.006(5)
O12 0.113(7) 0.117(7) 0.056(5) 0.016(5) 0.009(5) -0.042(6)
O13 0.220(12) 0.103(8) 0.148(10) -0.045(7) -0.112(9) 0.086(8)
O21 0.147(8) 0.176(10) 0.054(5) -0.031(6) -0.005(5) -0.059(8)
O22 0.077(5) 0.088(6) 0.090(6) 0.039(5) 0.016(5) 0.016(5)
O23 0.077(5) 0.122(7) 0.077(5) 0.020(5) 0.031(4) 0.010(5)
O31 0.060(5) 0.110(7) 0.084(5) 0.040(5) -0.025(4) -0.011(4)
O32 0.084(5) 0.094(6) 0.100(7) 0.036(5) 0.015(5) -0.034(5)
O33 0.085(6) 0.162(9) 0.090(7) -0.043(6) 0.001(5) 0.040(6)
C41 0.036(4) 0.042(5) 0.045(5) -0.006(4) -0.001(4) 0.011(4)
C42 0.058(6) 0.049(6) 0.037(5) -0.002(4) 0.002(4) -0.007(5)
C43 0.046(5) 0.062(7) 0.071(7) -0.012(6) 0.001(5) -0.008(5)
C44 0.043(5) 0.074(7) 0.060(6) -0.020(6) 0.000(5) 0.008(5)
C45 0.056(6) 0.060(7) 0.061(6) -0.009(5) -0.007(5) 0.011(5)
C46 0.050(5) 0.056(5) 0.043(5) -0.001(4) 0.001(4) 0.003(5)
C47 0.064(6) 0.042(6) 0.042(5) 0.003(4) 0.004(4) -0.010(5)
C48 0.092(8) 0.056(7) 0.059(6) -0.001(5) -0.024(6) 0.009(6)
C49 0.170(14) 0.038(7) 0.081(9) -0.005(6) -0.047(9) 0.010(8)
C50 0.188(17) 0.081(10) 0.070(9) 0.015(8) -0.054(10) -0.080(11)
C51 0.090(9) 0.094(10) 0.068(8) 0.016(7) -0.026(7) -0.039(8)
C52 0.060(7) 0.079(8) 0.069(7) -0.008(6) -0.001(5) -0.031(6)
C53 0.042(5) 0.050(5) 0.032(4) -0.006(4) 0.004(4) 0.002(4)
C54 0.054(5) 0.062(6) 0.045(5) 0.006(5) 0.007(4) 0.006(5)
C55 0.053(6) 0.098(9) 0.041(5) 0.001(6) -0.001(4) 0.006(6)
C56 0.056(6) 0.091(9) 0.052(6) 0.029(6) 0.003(5) 0.007(6)
C57 0.076(7) 0.068(7) 0.057(7) 0.014(6) -0.015(6) -0.017(6)
C58 0.055(6) 0.058(6) 0.053(6) 0.008(5) 0.007(4) -0.009(5)
C59 0.051(5) 0.048(5) 0.048(5) -0.005(4) 0.006(4) -0.008(5)
C60 0.088(7) 0.036(5) 0.052(6) 0.007(5) -0.010(5) 0.004(5)
C61 0.075(7) 0.044(6) 0.070(7) -0.001(5) -0.004(6) -0.004(5)
C62 0.108(9) 0.065(7) 0.051(6) -0.015(6) -0.016(6) 0.011(7)
C63 0.151(13) 0.089(10) 0.052(7) 0.007(7) -0.020(8) 0.009(9)
C64 0.106(9) 0.066(7) 0.039(6) 0.003(5) -0.015(6) 0.025(7)
C65 0.065(6) 0.048(6) 0.044(5) 0.000(5) 0.002(4) 0.004(5)
C66 0.079(7) 0.047(6) 0.085(8) -0.001(6) -0.014(6) -0.005(6)
C67 0.150(14) 0.072(10) 0.082(10) 0.004(7) -0.030(10) -0.017(10)
C68 0.177(16) 0.066(9) 0.064(8) 0.010(6) 0.005(10) 0.035(10)
C69 0.154(14) 0.104(11) 0.105(11) 0.027(9) 0.042(10) 0.067(11)
C70 0.085(9) 0.089(9) 0.113(10) 0.028(8) 0.022(8) 0.004(7)
C71 0.051(5) 0.036(5) 0.048(5) -0.003(4) -0.005(4) -0.001(4)
C72 0.076(6) 0.051(6) 0.054(6) 0.001(5) 0.000(5) 0.001(6)
C73 0.099(9) 0.075(8) 0.052(7) 0.022(6) -0.004(6) -0.001(7)
C74 0.120(10) 0.059(7) 0.052(6) 0.006(5) 0.032(7) -0.006(7)
C75 0.072(7) 0.064(7) 0.078(8) -0.009(6) 0.025(6) -0.007(5)
C76 0.060(6) 0.060(6) 0.055(6) -0.010(5) 0.002(5) -0.003(5)

loop_
_atom_type_symbol
_atom_type_description
_atom_type_scat_dispersion_real
_atom_type_scat_dispersion_imag
_atom_type_scat_source
C C 0.0033 0.0016 'International Tables Vol C Tables 4.2.6.8 and 6.1.1.4'
H H 0.0000 0.0000 'International Tables Vol C Tables 4.2.6.8 and 6.1.1.4'
Cu Cu 0.3201 1.2651 'International Tables Vol C Tables 4.2.6.8 and 6.1.1.4'
O O 0.0106 0.0060 'International Tables Vol C Tables 4.2.6.8 and 6.1.1.4'
P P 0.1023 0.0942 'International Tables Vol C Tables 4.2.6.8 and 6.1.1.4'
Re Re -1.0185 7.2310 'International Tables Vol C Tables 4.2.6.8 and 6.1.1.4'

loop_
_geom_angle_atom_site_label_1
_geom_angle_atom_site_label_2
_geom_angle_atom_site_label_3
_geom_angle
Re2 Re1 Re3 63.183(18)
Re2 Re1 Cu1 58.35(3)
Re2 Re1 C11 100.8(3)
Re2 Re1 C12 138.6(3)
Re2 Re1 C13 130.3(5)
Re3 Re1 Cu1 108.67(3)
Re3 Re1 C11 160.4(3)
Re3 Re1 C12 109.8(3)
Re3 Re1 C13 93.9(4)
Cu1 Re1 C11 67.4(3)
Cu1 Re1 C12 90.6(3)
Cu1 Re1 C13 155.9(3)
C11 Re1 C12 89.6(4)
C11 Re1 C13 88.4(4)
C12 Re1 C13 89.5(5)
Re1 Re2 Re3 64.341(18)
Re1 Re2 Cu1 60.40(3)
Re1 Re2 C21 97.5(3)
Re1 Re2 C22 139.8(3)
Re1 Re2 C23 131.2(3)
Re3 Re2 Cu1 111.13(3)
Re3 Re2 C21 155.9(4)
Re3 Re2 C22 113.1(3)
Re3 Re2 C23 91.4(3)
Cu1 Re2 C21 68.2(3)
Cu1 Re2 C22 87.4(3)
Cu1 Re2 C23 157.0(3)
C21 Re2 C22 91.0(5)
C21 Re2 C23 89.5(5)
C22 Re2 C23 87.9(4)
Re1 Re3 Re2 52.476(13)
Re1 Re3 P1 95.72(5)
Re1 Re3 C31 110.3(3)
Re1 Re3 C32 156.8(3)
Re1 Re3 C33 83.0(3)
Re2 Re3 P1 104.12(5)
Re2 Re3 C31 160.0(3)
Re2 Re3 C32 104.7(3)
Re2 Re3 C33 78.1(3)
P1 Re3 C31 86.4(3)
P1 Re3 C32 94.8(3)
P1 Re3 C33 175.9(4)
C31 Re3 C32 91.0(4)
C31 Re3 C33 90.5(4)
C32 Re3 C33 87.9(5)
Re1 Cu1 Re2 61.25(3)
Re1 Cu1 P2 146.58(8)
Re2 Cu1 P2 148.29(9)
Re3 P1 C41 114.6(3)
Re3 P1 C47 115.3(3)
Re3 P1 C53 116.1(3)
C41 P1 C47 104.1(4)
C41 P1 C53 102.4(4)
C47 P1 C53 102.7(4)
Cu1 P2 C59 114.3(3)
Cu1 P2 C65 113.6(3)
Cu1 P2 C71 111.1(3)
C59 P2 C65 104.0(4)
C59 P2 C71 104.2(4)
C65 P2 C71 108.9(4)
Re1 C11 O11 176.0(9)
Re1 C12 O12 178.7(9)
Re1 C13 O13 174.7(12)
Re2 C21 O21 176.2(12)
Re2 C22 O22 177.1(9)
Re2 C23 O23 176.9(9)
Re3 C31 O31 178.6(8)
Re3 C32 O32 178.4(9)
Re3 C33 O33 175.0(10)
P1 C41 C42 121.9(6)
P1 C41 C46 119.0(6)
C42 C41 C46 119.0(7)
C41 C42 C43 120.4(8)
C42 C43 C44 120.0(9)
C43 C44 C45 120.9(9)
C44 C45 C46 119.3(9)
C41 C46 C45 120.4(9)
P1 C47 C48 123.1(8)
P1 C47 C52 117.8(8)
C48 C47 C52 119.0(10)
C47 C48 C49 120.0(11)
C48 C49 C50 118.5(12)
C49 C50 C51 122.0(12)
C50 C51 C52 119.8(12)
C47 C52 C51 120.6(12)
P1 C53 C54 120.5(7)
P1 C53 C58 120.2(7)
C54 C53 C58 119.2(8)
C53 C54 C55 121.1(9)
C54 C55 C56 120.5(10)
C55 C56 C57 120.3(9)
C56 C57 C58 118.6(9)
C53 C58 C57 120.1(9)
P2 C59 C60 120.1(7)
P2 C59 C64 121.0(7)
C60 C59 C64 118.7(8)
C59 C60 C61 120.0(9)
C60 C61 C62 122.3(10)
C61 C62 C63 119.0(10)
C62 C63 C64 122.2(10)
C59 C64 C63 117.8(10)
P2 C65 C66 117.6(8)
P2 C65 C70 123.7(8)
C66 C65 C70 118.7(10)
C65 C66 C67 120.5(12)
C66 C67 C68 119.8(14)
C67 C68 C69 119.4(13)
C68 C69 C70 121.5(14)
C65 C70 C69 120.1(12)
P2 C71 C72 116.6(7)
P2 C71 C76 124.7(7)
C72 C71 C76 118.7(9)
C71 C72 C73 120.1(10)
C72 C73 C74 120.1(10)
C73 C74 C75 119.2(10)
C74 C75 C76 120.9(10)
C71 C76 C75 121.0(10)

loop_
_geom_bond_atom_site_label_1
_geom_bond_atom_site_label_2
_geom_bond_distance
Re1 Re2 2.8256(7)
Re1 Re3 3.2115(8)
Re1 Cu1 2.8024(13)
Re1 C11 1.909(11)
Re1 C12 1.922(12)
Re1 C13 1.916(13)
Re2 Re3 3.1796(8)
Re2 Cu1 2.7437(13)
Re2 C21 1.915(12)
Re2 C22 1.910(12)
Re2 C23 1.918(12)
Re3 P1 2.474(2)
Re3 C31 1.905(10)
Re3 C32 1.936(12)
Re3 C33 1.911(12)
Cu1 P2 2.214(3)
P1 C41 1.822(8)
P1 C47 1.839(9)
P1 C53 1.849(8)
P2 C59 1.810(9)
P2 C65 1.814(9)
P2 C71 1.825(9)
C11 O11 1.166(11)
C12 O12 1.161(12)
C13 O13 1.125(13)
C21 O21 1.134(12)
C22 O22 1.177(12)
C23 O23 1.162(12)
C31 O31 1.144(10)
C32 O32 1.130(11)
C33 O33 1.179(12)
C41 C42 1.389(11)
C41 C46 1.398(11)
C42 C43 1.394(12)
C43 C44 1.369(13)
C44 C45 1.384(13)
C45 C46 1.395(12)
C47 C48 1.379(13)
C47 C52 1.391(12)
C48 C49 1.427(15)
C49 C50 1.353(19)
C50 C51 1.366(18)
C51 C52 1.373(15)
C53 C54 1.383(12)
C53 C58 1.393(12)
C54 C55 1.367(12)
C55 C56 1.366(13)
C56 C57 1.412(14)
C57 C58 1.401(12)
C59 C60 1.408(12)
C59 C64 1.390(12)
C60 C61 1.355(13)
C61 C62 1.362(14)
C62 C63 1.335(15)
C63 C64 1.424(15)
C65 C66 1.367(13)
C65 C70 1.391(14)
C66 C67 1.403(16)
C67 C68 1.342(19)
C68 C69 1.390(18)
C69 C70 1.339(16)
C71 C72 1.400(12)
C71 C76 1.380(12)
C72 C73 1.391(13)
C73 C74 1.396(15)
C74 C75 1.370(15)
C75 C76 1.378(13)
